data_4516225
loop_
_publ_author_name
'Wu, Bo'
'Lai, Yuan'
'Qi, Xiufang'
'Du, Huiying'
'Pei, Chonghua'

_publ_section_title
;
 Facile Synthesis and Accelerated Combustion Effect of
 Micro-/Nanostructured Amorphous and Crystalline Metal Coordination
 Compounds Based on N,N-Bis[1H-tetrazol-5-yl]amine
;
_journal_name_full 'ACS Applied Energy Materials'
_journal_paper_doi 10.1021/acsaem.9b01743
_journal_year 2019
_chemical_formula_moiety 'C4 H11 N18 Na O3'
_chemical_formula_sum 'C4 H11 N18 Na O3'
_chemical_formula_weight 382.30
_space_group_crystal_system orthorhombic
_space_group_IT_number 19
_space_group_name_Hall 'P 2ac 2ab'
_space_group_name_H-M_alt 'P 21 21 21'
_atom_sites_solution_hydrogens difmap
_audit_creation_method SHELXL-2014/7
_cell_angle_alpha 90
_cell_angle_beta 90
_cell_angle_gamma 90
_cell_formula_units_Z 4
_cell_length_a 6.3211(4)
_cell_length_b 12.4338(8)
_cell_length_c 18.4599(10)
_cell_measurement_reflns_used 3517
_cell_measurement_temperature 173(2)
_cell_measurement_theta_max 25.45
_cell_measurement_theta_min 3.28
_cell_volume 1450.86(15)
_computing_structure_refinement 'SHELXL-2014/7 (Sheldrick, 2014)'
_diffrn_ambient_temperature 173(2)
_diffrn_measured_fraction_theta_full 0.997
_diffrn_measured_fraction_theta_max 0.995
_diffrn_measurement_device_type 'PHOTON 100 CMOS detector'
_diffrn_measurement_method 'omega scan'
_diffrn_radiation_type MoK\a
_diffrn_radiation_wavelength 0.71073
_diffrn_reflns_av_R_equivalents 0.0948
_diffrn_reflns_av_unetI/netI 0.0719
_diffrn_reflns_Laue_measured_fraction_full 0.997
_diffrn_reflns_Laue_measured_fraction_max 0.995
_diffrn_reflns_limit_h_max 7
_diffrn_reflns_limit_h_min -7
_diffrn_reflns_limit_k_max 14
_diffrn_reflns_limit_k_min -15
_diffrn_reflns_limit_l_max 23
_diffrn_reflns_limit_l_min -23
_diffrn_reflns_number 14630
_diffrn_reflns_point_group_measured_fraction_full 0.998
_diffrn_reflns_point_group_measured_fraction_max 0.992
_diffrn_reflns_theta_full 25.242
_diffrn_reflns_theta_max 26.438
_diffrn_reflns_theta_min 3.277
_diffrn_source 'fine-focus sealed tube'
_exptl_absorpt_coefficient_mu 0.171
_exptl_absorpt_correction_T_max 0.7454
_exptl_absorpt_correction_T_min 0.6491
_exptl_absorpt_correction_type multi-scan
_exptl_absorpt_process_details 'SADABS (Bruker, 2014)'
_exptl_crystal_density_diffrn 1.750
_exptl_crystal_description needle
_exptl_crystal_F_000 784
_exptl_crystal_size_max 0.340
_exptl_crystal_size_mid 0.080
_exptl_crystal_size_min 0.060
_refine_diff_density_max 0.240
_refine_diff_density_min -0.241
_refine_diff_density_rms 0.057
_refine_ls_abs_structure_details
;
 Flack x determined using 733 quotients [(I+)-(I-)]/[(I+)+(I-)]
 (Parsons, Flack and Wagner, Acta Cryst. B69 (2013) 249-259).
;
_refine_ls_abs_structure_Flack -0.1(5)
_refine_ls_extinction_method none
_refine_ls_goodness_of_fit_ref 1.048
_refine_ls_hydrogen_treatment refxyz
_refine_ls_matrix_type full
_refine_ls_number_parameters 268
_refine_ls_number_reflns 2962
_refine_ls_number_restraints 16
_refine_ls_restrained_S_all 1.045
_refine_ls_R_factor_all 0.0822
_refine_ls_R_factor_gt 0.0464
_refine_ls_shift/su_max 0.000
_refine_ls_shift/su_mean 0.000
_refine_ls_structure_factor_coef Fsqd
_refine_ls_weighting_details 'w=1/[\s^2^(Fo^2^)+(0.0377P)^2^+0.3945P] where P=(Fo^2^+2Fc^2^)/3'
_refine_ls_weighting_scheme calc
_refine_ls_wR_factor_gt 0.0833
_refine_ls_wR_factor_ref 0.0949
_reflns_Friedel_coverage 0.710
_reflns_Friedel_fraction_full 1.000
_reflns_Friedel_fraction_max 0.988
_reflns_number_gt 2209
_reflns_number_total 2962
_reflns_threshold_expression 'I > 2\s(I)'
_cod_data_source_file 1873234.cif
_cod_data_source_block 1873234
_cod_database_code 4516225
_shelx_shelxl_version_number 2014/7
_shelx_space_group_comment
;
The symmetry employed for this shelxl refinement is uniquely defined
by the following loop, which should always be used as a source of
symmetry information in preference to the above space-group names.
They are only intended as comments.
;
_shelx_estimated_absorpt_t_min 0.944
_shelx_estimated_absorpt_t_max 0.990

loop_
_space_group_symop_operation_xyz
'x, y, z'
'-x+1/2, -y, z+1/2'
'-x, y+1/2, -z+1/2'
'x+1/2, -y+1/2, -z'

loop_
_atom_site_label
_atom_site_type_symbol
_atom_site_fract_x
_atom_site_fract_y
_atom_site_fract_z
_atom_site_U_iso_or_equiv
_atom_site_adp_type
_atom_site_occupancy
_atom_site_site_symmetry_order
_atom_site_calc_flag
_atom_site_refinement_flags_posn
_atom_site_refinement_flags_adp
C1 C 0.7827(7) 0.3619(3) 0.9686(2) 0.0145(9) Uani 1 1 d . .
C2 C 0.7746(7) 0.2253(3) 0.8760(2) 0.0138(9) Uani 1 1 d . .
C3 C 0.7334(6) 0.7103(3) 0.7424(2) 0.0155(9) Uani 1 1 d . .
C4 C 0.7177(7) 0.8759(3) 0.6759(2) 0.0145(9) Uani 1 1 d . .
N1 N 0.7800(6) 0.2571(3) 0.94776(17) 0.0169(8) Uani 1 1 d D .
H1 H 0.787(8) 0.206(3) 0.9827(18) 0.020 Uiso 1 1 d D U
N2 N 0.7865(6) 0.4469(3) 0.92418(18) 0.0151(8) Uani 1 1 d D .
H2 H 0.785(7) 0.445(3) 0.8750(14) 0.018 Uiso 1 1 d D U
N3 N 0.7904(7) 0.5371(3) 0.96479(18) 0.0203(8) Uani 1 1 d . .
N4 N 0.7887(7) 0.5057(3) 1.03178(19) 0.0226(9) Uani 1 1 d . .
N5 N 0.7853(6) 0.3965(3) 1.03682(17) 0.0191(8) Uani 1 1 d . .
N6 N 0.7849(6) 0.2956(3) 0.82175(17) 0.0186(8) Uani 1 1 d . .
N7 N 0.7755(6) 0.2325(3) 0.76243(17) 0.0181(8) Uani 1 1 d . .
N8 N 0.7602(6) 0.1315(3) 0.78134(17) 0.0169(8) Uani 1 1 d . .
N9 N 0.7598(6) 0.1235(3) 0.85439(17) 0.0182(8) Uani 1 1 d . .
N10 N 0.7184(6) 0.8197(3) 0.73924(17) 0.0173(8) Uani 1 1 d D .
H10 H 0.689(7) 0.853(3) 0.7811(17) 0.021 Uiso 1 1 d D U
N11 N 0.7417(6) 0.6417(2) 0.68706(17) 0.0150(8) Uani 1 1 d D .
H11 H 0.725(8) 0.649(3) 0.6389(14) 0.018 Uiso 1 1 d D U
N12 N 0.7588(6) 0.5406(3) 0.71442(17) 0.0177(8) Uani 1 1 d . .
N13 N 0.7605(6) 0.5512(3) 0.78434(18) 0.0194(9) Uani 1 1 d . .
N14 N 0.7443(6) 0.6566(3) 0.80415(17) 0.0162(8) Uani 1 1 d . .
N15 N 0.7150(6) 0.8328(3) 0.61024(17) 0.0159(8) Uani 1 1 d . .
N16 N 0.7141(6) 0.9193(3) 0.56440(17) 0.0184(8) Uani 1 1 d . .
N17 N 0.7157(6) 1.0090(3) 0.59988(18) 0.0191(8) Uani 1 1 d . .
N18 N 0.7186(6) 0.9817(3) 0.67133(17) 0.0154(8) Uani 1 1 d D .
H18 H 0.724(7) 1.030(3) 0.7076(18) 0.018 Uiso 1 1 d D U
Na1 Na 0.7929(3) 0.74092(13) 0.92435(8) 0.0202(4) Uani 1 1 d . .
O1 O 0.9191(5) 0.7812(3) 1.04076(17) 0.0221(7) Uani 1 1 d D .
H1A H 0.838(6) 0.749(3) 1.067(2) 0.026 Uiso 1 1 d D U
H1B H 0.886(8) 0.845(2) 1.050(3) 0.026 Uiso 1 1 d D U
O2 O 0.6545(5) 0.9092(3) 0.87732(18) 0.0231(8) Uani 1 1 d D .
H2A H 0.702(8) 0.970(2) 0.874(3) 0.028 Uiso 1 1 d D U
H2B H 0.533(5) 0.917(4) 0.893(2) 0.028 Uiso 1 1 d D U
O3 O 1.1161(5) 0.8143(3) 0.87260(18) 0.0252(8) Uani 1 1 d D .
H3A H 1.134(8) 0.879(2) 0.872(3) 0.030 Uiso 1 1 d D U
H3B H 1.157(7) 0.797(4) 0.8324(17) 0.030 Uiso 1 1 d D U

loop_
_atom_site_aniso_label
_atom_site_aniso_U_11
_atom_site_aniso_U_22
_atom_site_aniso_U_33
_atom_site_aniso_U_23
_atom_site_aniso_U_13
_atom_site_aniso_U_12
C1 0.014(2) 0.015(2) 0.015(2) -0.0028(18) -0.0013(19) 0.0018(18)
C2 0.014(2) 0.014(2) 0.0134(19) -0.0032(16) 0.0021(18) -0.0015(19)
C3 0.011(2) 0.019(2) 0.016(2) -0.0006(17) -0.0019(19) -0.0001(18)
C4 0.014(2) 0.012(2) 0.017(2) 0.0012(17) 0.000(2) -0.0015(18)
N1 0.0283(19) 0.0112(18) 0.0112(16) 0.0008(13) 0.0008(16) -0.0030(18)
N2 0.0226(19) 0.0127(17) 0.0102(16) -0.0024(15) -0.0001(17) -0.0009(16)
N3 0.033(2) 0.0146(19) 0.0135(18) -0.0033(15) -0.0025(18) -0.0004(18)
N4 0.037(2) 0.016(2) 0.0149(19) 0.0011(16) -0.0019(19) 0.0013(19)
N5 0.033(2) 0.0120(18) 0.0127(17) 0.0012(15) -0.0017(17) 0.0010(19)
N6 0.027(2) 0.0165(18) 0.0129(18) -0.0038(15) 0.0005(17) -0.0009(17)
N7 0.0216(19) 0.0190(19) 0.0136(17) -0.0024(15) 0.0002(16) -0.0002(18)
N8 0.019(2) 0.0164(19) 0.0156(17) -0.0029(14) 0.0023(16) -0.0002(17)
N9 0.022(2) 0.0174(19) 0.0152(17) -0.0032(14) 0.0000(16) -0.0037(17)
N10 0.028(2) 0.0155(18) 0.0086(17) -0.0002(14) 0.0004(17) 0.0002(18)
N11 0.024(2) 0.0108(16) 0.0099(16) 0.0017(14) -0.0006(17) -0.0014(17)
N12 0.025(2) 0.0130(18) 0.0156(18) 0.0025(14) -0.0022(17) -0.0022(18)
N13 0.025(2) 0.0161(19) 0.0170(18) 0.0008(14) -0.0017(17) -0.0018(18)
N14 0.021(2) 0.0127(18) 0.0154(16) 0.0008(14) -0.0009(16) -0.0020(16)
N15 0.021(2) 0.0148(19) 0.0123(17) 0.0014(14) -0.0008(16) 0.0013(17)
N16 0.0221(19) 0.0176(19) 0.0154(17) 0.0003(15) -0.0021(16) 0.0005(18)
N17 0.023(2) 0.0173(19) 0.0171(18) 0.0013(15) 0.0007(17) 0.0023(18)
N18 0.0229(19) 0.0124(18) 0.0108(17) -0.0015(14) -0.0007(18) 0.0004(17)
Na1 0.0261(9) 0.0201(9) 0.0145(8) 0.0004(7) -0.0005(8) -0.0009(8)
O1 0.0275(19) 0.0178(19) 0.0209(17) -0.0034(15) 0.0008(14) 0.0005(14)
O2 0.0273(19) 0.0153(17) 0.0267(18) 0.0006(15) 0.0068(15) -0.0004(15)
O3 0.0308(19) 0.0239(19) 0.0210(18) -0.0046(17) 0.0039(15) -0.0044(16)

loop_
_atom_type_symbol
_atom_type_description
_atom_type_scat_dispersion_real
_atom_type_scat_dispersion_imag
_atom_type_scat_source
C C 0.0033 0.0016 'International Tables Vol C Tables 4.2.6.8 and 6.1.1.4'
H H 0.0000 0.0000 'International Tables Vol C Tables 4.2.6.8 and 6.1.1.4'
N N 0.0061 0.0033 'International Tables Vol C Tables 4.2.6.8 and 6.1.1.4'
O O 0.0106 0.0060 'International Tables Vol C Tables 4.2.6.8 and 6.1.1.4'
Na Na 0.0362 0.0249 'International Tables Vol C Tables 4.2.6.8 and 6.1.1.4'

loop_
_geom_angle_atom_site_label_1
_geom_angle_atom_site_label_2
_geom_angle_atom_site_label_3
_geom_angle
_geom_angle_site_symmetry_1
_geom_angle_site_symmetry_3
N5 C1 N2 109.0(3) . .
N5 C1 N1 125.3(4) . .
N2 C1 N1 125.7(3) . .
N9 C2 N6 113.7(3) . .
N9 C2 N1 124.1(4) . .
N6 C2 N1 122.2(4) . .
N14 C3 N11 109.6(3) . .
N14 C3 N10 123.0(4) . .
N11 C3 N10 127.4(4) . .
N18 C4 N15 110.2(4) . .
N18 C4 N10 124.5(4) . .
N15 C4 N10 125.2(4) . .
C1 N1 C2 123.1(3) . .
C1 N1 H1 118(3) . .
C2 N1 H1 119(3) . .
C1 N2 N3 108.4(3) . .
C1 N2 H2 126(3) . .
N3 N2 H2 125(3) . .
N4 N3 N2 106.3(3) . .
N4 N3 Na1 123.9(3) . .
N2 N3 Na1 129.8(2) . .
N3 N4 N5 111.4(3) . .
C1 N5 N4 104.9(3) . .
C2 N6 N7 103.1(3) . .
N8 N7 N6 110.2(3) . .
N7 N8 N9 109.6(3) . .
C2 N9 N8 103.3(3) . .
C4 N10 C3 123.3(4) . .
C4 N10 H10 120(3) . .
C3 N10 H10 116(3) . .
C3 N11 N12 108.1(3) . .
C3 N11 H11 133(3) . .
N12 N11 H11 118(3) . .
N13 N12 N11 106.1(3) . .
N12 N13 N14 111.3(3) . .
C3 N14 N13 105.0(3) . .
C3 N14 Na1 124.4(3) . .
N13 N14 Na1 129.7(2) . .
C4 N15 N16 104.3(3) . .
N17 N16 N15 111.4(3) . .
N16 N17 N18 106.0(3) . .
C4 N18 N17 108.1(3) . .
C4 N18 H18 128(3) . .
N17 N18 H18 124(3) . .
O1 Na1 O2 105.44(13) . .
O1 Na1 O3 89.67(13) . .
O2 Na1 O3 80.73(12) . .
O1 Na1 O1 96.33(9) . 4_467
O2 Na1 O1 81.02(12) . 4_467
O3 Na1 O1 161.71(14) . 4_467
O1 Na1 N14 162.63(14) . .
O2 Na1 N14 89.98(12) . .
O3 Na1 N14 84.90(12) . .
O1 Na1 N14 93.90(13) 4_467 .
O1 Na1 N3 87.01(12) . .
O2 Na1 N3 157.72(14) . .
O3 Na1 N3 118.42(14) . .
O1 Na1 N3 79.25(13) 4_467 .
N14 Na1 N3 81.15(11) . .
O1 Na1 H1A 17.4(7) . .
O2 Na1 H1A 111.2(10) . .
O3 Na1 H1A 106.7(7) . .
O1 Na1 H1A 81.2(8) 4_467 .
N14 Na1 H1A 157.0(9) . .
N3 Na1 H1A 75.8(9) . .
Na1 O1 Na1 122.79(14) . 4_567
Na1 O1 H1A 103(3) . .
Na1 O1 H1A 113(3) 4_567 .
Na1 O1 H1B 108(3) . .
Na1 O1 H1B 107(4) 4_567 .
H1A O1 H1B 100(5) . .
Na1 O2 H2A 134(4) . .
Na1 O2 H2B 108(3) . .
H2A O2 H2B 105(5) . .
Na1 O3 H3A 120(4) . .
Na1 O3 H3B 121(4) . .
H3A O3 H3B 102(5) . .

loop_
_geom_bond_atom_site_label_1
_geom_bond_atom_site_label_2
_geom_bond_distance
_geom_bond_site_symmetry_2
C1 N5 1.330(5) .
C1 N2 1.339(5) .
C1 N1 1.359(5) .
C2 N9 1.330(5) .
C2 N6 1.330(5) .
C2 N1 1.383(5) .
C3 N14 1.323(5) .
C3 N11 1.332(5) .
C3 N10 1.364(5) .
C4 N18 1.318(5) .
C4 N15 1.325(5) .
C4 N10 1.363(5) .
N1 H1 0.91(3) .
N2 N3 1.348(4) .
N2 H2 0.91(3) .
N3 N4 1.296(5) .
N3 Na1 2.643(4) .
N4 N5 1.362(5) .
N6 N7 1.348(4) .
N7 N8 1.308(5) .
N8 N9 1.352(4) .
N10 H10 0.90(3) .
N11 N12 1.359(4) .
N11 H11 0.90(3) .
N12 N13 1.298(4) .
N13 N14 1.365(4) .
N14 Na1 2.473(3) .
N15 N16 1.369(4) .
N16 N17 1.293(5) .
N17 N18 1.362(5) .
N18 H18 0.90(3) .
Na1 O1 2.346(4) .
Na1 O2 2.428(4) .
Na1 O3 2.433(4) .
Na1 O1 2.465(4) 4_467
Na1 H1A 2.66(4) .
O1 Na1 2.465(4) 4_567
O1 H1A 0.82(2) .
O1 H1B 0.83(2) .
O2 H2A 0.82(2) .
O2 H2B 0.83(2) .
O3 H3A 0.81(2) .
O3 H3B 0.82(2) .
